data_4335799
loop_
_publ_author_name
'Luke A. Wilkinson'
'Laura McNeill'
'Paul A. Scattergood'
'Nathan J. Patmore'

_publ_section_title
;
 Hydrogen Bonding and Electron Transfer between Dimetal Paddlewheel
 Compounds Containing Pendant 2-Pyridone Functional Groups
;
_journal_name_full 'Inorganic Chemistry'
_journal_page_first 9683
_journal_page_last 9691
_journal_paper_doi 10.1021/ic401555g
_journal_volume 52
_journal_year 2013
_chemical_formula_moiety 'C32 H20 Mo2 N8 O8, 4(C2 H6 O S)'
_chemical_formula_sum 'C40 H44 Mo2 N8 O12 S4'
_chemical_formula_weight 1148.95
_chemical_name_systematic
;
 ?
;
_space_group_IT_number 14
_symmetry_cell_setting monoclinic
_symmetry_space_group_name_Hall '-P 2yn'
_symmetry_space_group_name_H-M 'P 1 21/n 1'
_atom_sites_solution_hydrogens geom
_atom_sites_solution_primary direct
_atom_sites_solution_secondary difmap
_audit_creation_method SHELXL-97
_cell_angle_alpha 90.00
_cell_angle_beta 106.240(4)
_cell_angle_gamma 90.00
_cell_formula_units_Z 2
_cell_length_a 15.2138(11)
_cell_length_b 9.9307(7)
_cell_length_c 15.6547(11)
_cell_measurement_reflns_used 896
_cell_measurement_temperature 150(2)
_cell_measurement_theta_max 15.552
_cell_measurement_theta_min 2.200
_cell_volume 2270.8(3)
_computing_cell_refinement 'Bruker SMART'
_computing_data_collection 'Bruker SMART'
_computing_data_reduction 'Bruker SAINT'
_computing_molecular_graphics 'Bruker SHELXTL'
_computing_publication_material 'Bruker SHELXTL'
_computing_structure_refinement 'SHELXL-97 (Sheldrick, 1997)'
_computing_structure_solution 'Bruker SHELXTL'
_diffrn_ambient_temperature 150(2)
_diffrn_measured_fraction_theta_full 0.999
_diffrn_measured_fraction_theta_max 0.999
_diffrn_measurement_device_type 'CCD area detector'
_diffrn_measurement_method 'phi and omega scans'
_diffrn_radiation_monochromator graphite
_diffrn_radiation_source 'fine-focus sealed tube'
_diffrn_radiation_type MoK\a
_diffrn_radiation_wavelength 0.71073
_diffrn_reflns_av_R_equivalents 0.1632
_diffrn_reflns_av_sigmaI/netI 0.1596
_diffrn_reflns_limit_h_max 18
_diffrn_reflns_limit_h_min -17
_diffrn_reflns_limit_k_max 11
_diffrn_reflns_limit_k_min -11
_diffrn_reflns_limit_l_max 17
_diffrn_reflns_limit_l_min -18
_diffrn_reflns_number 19305
_diffrn_reflns_theta_full 25.07
_diffrn_reflns_theta_max 25.07
_diffrn_reflns_theta_min 2.20
_exptl_absorpt_coefficient_mu 0.807
_exptl_absorpt_correction_T_max 0.9920
_exptl_absorpt_correction_T_min 0.8954
_exptl_absorpt_correction_type multi-scan
_exptl_absorpt_process_details sadabs
_exptl_crystal_colour red
_exptl_crystal_density_diffrn 1.680
_exptl_crystal_description rod
_exptl_crystal_F_000 1168
_exptl_crystal_size_max 0.14
_exptl_crystal_size_mid 0.03
_exptl_crystal_size_min 0.01
_refine_diff_density_max 0.394
_refine_diff_density_min -0.464
_refine_diff_density_rms 0.101
_refine_ls_extinction_method none
_refine_ls_goodness_of_fit_ref 0.956
_refine_ls_hydrogen_treatment constr
_refine_ls_matrix_type full
_refine_ls_number_parameters 358
_refine_ls_number_reflns 4024
_refine_ls_number_restraints 91
_refine_ls_restrained_S_all 0.948
_refine_ls_R_factor_all 0.1659
_refine_ls_R_factor_gt 0.0629
_refine_ls_shift/su_max 0.000
_refine_ls_shift/su_mean 0.000
_refine_ls_structure_factor_coef Fsqd
_refine_ls_weighting_details 'calc w=1/[\s^2^(Fo^2^)+(0.0613P)^2^+0.0000P] where P=(Fo^2^+2Fc^2^)/3'
_refine_ls_weighting_scheme calc
_refine_ls_wR_factor_gt 0.1148
_refine_ls_wR_factor_ref 0.1507
_reflns_number_gt 1901
_reflns_number_total 4024
_reflns_threshold_expression >2sigma(I)
_cod_data_source_file ic401555g_si_002_2.cif
_cod_data_source_block Mo2(HDON)4(DMSO)2.2DMSO
_cod_original_sg_symbol_H-M 'P 21/n'
_cod_database_code 4335799

loop_
_symmetry_equiv_pos_as_xyz
'x, y, z'
'-x+1/2, y+1/2, -z+1/2'
'-x, -y, -z'
'x-1/2, -y-1/2, z-1/2'

loop_
_atom_site_label
_atom_site_type_symbol
_atom_site_fract_x
_atom_site_fract_y
_atom_site_fract_z
_atom_site_U_iso_or_equiv
_atom_site_adp_type
_atom_site_occupancy
_atom_site_symmetry_multiplicity
_atom_site_calc_flag
_atom_site_refinement_flags
_atom_site_disorder_assembly
_atom_site_disorder_group
Mo1 Mo 0.54259(5) 0.03885(7) 0.96338(5) 0.0426(3) Uani 1 1 d . . .
N1 N 0.5536(4) 0.2329(6) 1.0313(4) 0.0438(17) Uani 1 1 d . . .
N2 N 0.6659(5) 0.3247(8) 0.9701(5) 0.074(2) Uani 1 1 d . . .
H1 H 0.6632 0.2490 0.9403 0.088 Uiso 1 1 calc R . .
N3 N 0.4223(5) 0.1098(6) 0.8587(4) 0.0429(17) Uani 1 1 d . . .
N4 N 0.5039(5) 0.2137(7) 0.7701(5) 0.060(2) Uani 1 1 d . . .
H4 H 0.5532 0.1769 0.8059 0.072 Uiso 1 1 calc R . .
O1 O 0.5424(4) -0.1432(5) 0.8958(3) 0.0492(15) Uani 1 1 d . . .
O2 O 0.7831(6) 0.3918(9) 0.9158(6) 0.113(3) Uani 1 1 d . . .
O3 O 0.6627(3) -0.0184(6) 1.0579(4) 0.0523(15) Uani 1 1 d . . .
O4 O 0.5949(5) 0.3132(8) 0.6960(5) 0.101(3) Uani 1 1 d . . .
O5 O 0.6577(4) 0.0850(6) 0.8771(4) 0.0662(18) Uani 1 1 d . . .
C1 C 0.5038(6) 0.2451(8) 1.0907(6) 0.050(2) Uani 1 1 d U . .
C2 C 0.5028(6) 0.3672(9) 1.1390(6) 0.056(2) Uani 1 1 d U . .
H2 H 0.4668 0.3738 1.1795 0.068 Uiso 1 1 calc R . .
C3 C 0.5525(7) 0.4704(11) 1.1267(6) 0.074(3) Uani 1 1 d U . .
H3 H 0.5498 0.5529 1.1566 0.089 Uiso 1 1 calc R . .
C4 C 0.6091(7) 0.4602(10) 1.0702(7) 0.070(3) Uani 1 1 d U . .
C5 C 0.6085(7) 0.3389(10) 1.0239(6) 0.057(2) Uani 1 1 d U . .
C6 C 0.6723(9) 0.5626(11) 1.0548(9) 0.105(4) Uani 1 1 d U . .
H6 H 0.6739 0.6475 1.0832 0.126 Uiso 1 1 calc R . .
C7 C 0.7292(8) 0.5431(14) 1.0018(10) 0.114(5) Uani 1 1 d U . .
H7 H 0.7690 0.6132 0.9946 0.137 Uiso 1 1 calc R . .
C8 C 0.7287(8) 0.4236(12) 0.9597(10) 0.094(4) Uani 1 1 d U . .
C9 C 0.3383(6) 0.0838(8) 0.8723(6) 0.052(2) Uani 1 1 d . . .
C10 C 0.2557(6) 0.1294(9) 0.8128(6) 0.061(3) Uani 1 1 d . . .
H10 H 0.1988 0.1034 0.8217 0.074 Uiso 1 1 calc R . .
C11 C 0.2570(7) 0.2075(10) 0.7453(7) 0.071(3) Uani 1 1 d . . .
H11 H 0.2015 0.2442 0.7089 0.085 Uiso 1 1 calc R . .
C12 C 0.3416(7) 0.2373(9) 0.7266(6) 0.060(3) Uani 1 1 d . . .
C13 C 0.4204(6) 0.1842(8) 0.7863(6) 0.052(2) Uani 1 1 d . . .
C14 C 0.3539(8) 0.3223(10) 0.6554(7) 0.075(3) Uani 1 1 d . . .
H14 H 0.3007 0.3571 0.6139 0.091 Uiso 1 1 calc R . .
C15 C 0.4372(8) 0.3553(11) 0.6443(6) 0.082(3) Uani 1 1 d . . .
H15 H 0.4418 0.4162 0.5989 0.098 Uiso 1 1 calc R . .
C16 C 0.5166(8) 0.2962(11) 0.7022(7) 0.079(3) Uani 1 1 d . . .
S1 S 0.7249(4) -0.0091(6) 0.8415(5) 0.062(2) Uani 0.589(12) 1 d PDU A 1
C17 C 0.7772(17) 0.097(2) 0.7781(14) 0.087(8) Uani 0.589(12) 1 d PDU A 1
H17A H 0.7362 0.1065 0.7178 0.131 Uiso 0.589(12) 1 calc PR A 1
H17B H 0.8351 0.0561 0.7751 0.131 Uiso 0.589(12) 1 calc PR A 1
H17C H 0.7893 0.1852 0.8065 0.131 Uiso 0.589(12) 1 calc PR A 1
C18 C 0.8238(11) 0.005(2) 0.9366(10) 0.098(8) Uani 0.589(12) 1 d PD A 1
H18A H 0.8119 -0.0416 0.9874 0.146 Uiso 0.589(12) 1 calc PR A 1
H18B H 0.8365 0.1003 0.9513 0.146 Uiso 0.589(12) 1 calc PR A 1
H18C H 0.8768 -0.0359 0.9227 0.146 Uiso 0.589(12) 1 calc PR A 1
S1A S 0.7555(6) 0.0463(11) 0.8885(8) 0.077(3) Uani 0.411(12) 1 d PDU A 2
C17A C 0.752(3) 0.052(4) 0.7730(15) 0.103(14) Uiso 0.411(12) 1 d PDU A 2
H17D H 0.7554 0.1460 0.7548 0.154 Uiso 0.411(12) 1 calc PR A 2
H17E H 0.6952 0.0113 0.7371 0.154 Uiso 0.411(12) 1 calc PR A 2
H17F H 0.8046 0.0022 0.7640 0.154 Uiso 0.411(12) 1 calc PR A 2
C18A C 0.7500(16) -0.1323(18) 0.8965(18) 0.084(9) Uani 0.411(12) 1 d PD A 2
H18D H 0.7523 -0.1574 0.9576 0.126 Uiso 0.411(12) 1 calc PR A 2
H18E H 0.8019 -0.1729 0.8804 0.126 Uiso 0.411(12) 1 calc PR A 2
H18F H 0.6926 -0.1648 0.8558 0.126 Uiso 0.411(12) 1 calc PR A 2
S2 S 0.0102(7) 0.2578(11) 0.8803(9) 0.113(4) Uani 0.585(13) 1 d PDU B 3
O6 O 0.1027(10) 0.1910(18) 0.8952(15) 0.150(6) Uani 0.585(13) 1 d PDU B 3
C19 C 0.026(3) 0.416(3) 0.829(3) 0.19(2) Uani 0.585(13) 1 d PDU B 3
H19A H 0.0145 0.4033 0.7653 0.284 Uiso 0.585(13) 1 calc PR B 3
H19B H 0.0883 0.4483 0.8553 0.284 Uiso 0.585(13) 1 calc PR B 3
H19C H -0.0178 0.4824 0.8403 0.284 Uiso 0.585(13) 1 calc PR B 3
C20 C 0.025(4) 0.346(4) 0.985(2) 0.168(18) Uani 0.585(13) 1 d PDU B 3
H20A H 0.0203 0.2815 1.0306 0.253 Uiso 0.585(13) 1 calc PR B 3
H20B H -0.0225 0.4147 0.9774 0.253 Uiso 0.585(13) 1 calc PR B 3
H20C H 0.0855 0.3886 1.0021 0.253 Uiso 0.585(13) 1 calc PR B 3
S2A S 0.0604(14) 0.279(2) 0.9021(17) 0.161(9) Uani 0.415(13) 1 d PDU B 4
O6A O 0.0044(15) 0.153(2) 0.8690(18) 0.151(6) Uani 0.415(13) 1 d PDU B 4
C19A C -0.017(3) 0.403(3) 0.837(2) 0.082(12) Uani 0.415(13) 1 d PDU B 4
H19D H -0.0061 0.4112 0.7783 0.123 Uiso 0.415(13) 1 calc PR B 4
H19E H -0.0057 0.4905 0.8674 0.123 Uiso 0.415(13) 1 calc PR B 4
H19F H -0.0801 0.3753 0.8301 0.123 Uiso 0.415(13) 1 calc PR B 4
C20A C 0.007(5) 0.290(6) 0.992(4) 0.17(2) Uani 0.415(13) 1 d PDU B 4
H20D H 0.0372 0.2275 1.0394 0.252 Uiso 0.415(13) 1 calc PR B 4
H20E H -0.0581 0.2657 0.9693 0.252 Uiso 0.415(13) 1 calc PR B 4
H20F H 0.0121 0.3819 1.0151 0.252 Uiso 0.415(13) 1 calc PR B 4

loop_
_atom_site_aniso_label
_atom_site_aniso_U_11
_atom_site_aniso_U_22
_atom_site_aniso_U_33
_atom_site_aniso_U_23
_atom_site_aniso_U_13
_atom_site_aniso_U_12
Mo1 0.0381(4) 0.0333(4) 0.0493(4) -0.0003(4) 0.0008(3) -0.0004(4)
N1 0.044(4) 0.032(4) 0.051(5) 0.001(4) 0.005(4) -0.005(3)
N2 0.063(5) 0.058(6) 0.091(6) 0.009(5) 0.007(5) -0.012(4)
N3 0.056(5) 0.030(4) 0.038(4) 0.000(3) 0.006(4) 0.006(3)
N4 0.049(5) 0.065(5) 0.059(5) 0.013(4) 0.004(4) 0.008(4)
O1 0.062(4) 0.037(4) 0.044(3) -0.005(3) 0.005(3) 0.001(3)
O2 0.097(6) 0.101(7) 0.146(8) 0.027(6) 0.041(6) -0.011(5)
O3 0.049(3) 0.047(4) 0.054(4) -0.001(3) 0.003(3) -0.001(3)
O4 0.085(6) 0.125(7) 0.098(6) 0.032(5) 0.034(5) 0.002(5)
O5 0.046(4) 0.060(4) 0.096(5) 0.021(3) 0.027(3) 0.012(3)
C1 0.049(5) 0.028(5) 0.058(6) -0.004(5) -0.010(5) 0.005(4)
C2 0.074(6) 0.031(5) 0.057(6) 0.000(5) 0.008(5) -0.001(5)
C3 0.100(8) 0.046(7) 0.063(7) -0.010(6) 0.000(6) 0.011(6)
C4 0.079(7) 0.031(5) 0.074(7) -0.001(6) -0.020(5) -0.008(6)
C5 0.065(6) 0.049(7) 0.047(6) 0.009(5) 0.000(5) 0.005(5)
C6 0.108(10) 0.038(7) 0.131(11) -0.003(7) -0.029(8) -0.013(7)
C7 0.079(9) 0.053(8) 0.187(14) 0.001(10) 0.000(8) -0.028(8)
C8 0.063(8) 0.059(9) 0.152(12) -0.002(8) 0.017(7) -0.015(6)
C9 0.052(6) 0.036(5) 0.055(6) -0.007(5) -0.006(5) -0.001(4)
C10 0.055(6) 0.043(6) 0.069(7) 0.014(5) -0.011(5) -0.009(5)
C11 0.047(6) 0.056(6) 0.097(8) -0.008(6) -0.001(6) -0.003(5)
C12 0.064(7) 0.049(6) 0.056(6) 0.006(5) -0.003(5) 0.014(5)
C13 0.051(6) 0.029(5) 0.069(7) -0.012(5) 0.008(5) 0.004(4)
C14 0.084(8) 0.062(7) 0.066(7) 0.008(6) -0.003(6) 0.001(6)
C15 0.088(8) 0.089(9) 0.063(7) 0.037(6) 0.012(7) 0.028(7)
C16 0.094(9) 0.074(8) 0.074(8) 0.027(6) 0.032(7) -0.006(7)
S1 0.071(4) 0.060(4) 0.058(4) -0.009(3) 0.022(3) 0.006(3)
C17 0.095(18) 0.067(15) 0.129(18) 0.004(12) 0.080(14) -0.004(13)
C18 0.090(14) 0.13(2) 0.064(12) 0.004(11) 0.007(11) 0.058(14)
S1A 0.066(6) 0.090(7) 0.074(7) 0.016(6) 0.019(5) 0.012(5)
C18A 0.070(18) 0.08(2) 0.12(2) 0.042(18) 0.047(16) 0.031(15)
S2 0.139(9) 0.076(8) 0.126(8) 0.006(5) 0.039(8) 0.018(6)
O6 0.141(12) 0.066(9) 0.235(15) -0.001(10) 0.037(13) 0.020(9)
C19 0.31(6) 0.13(3) 0.11(2) 0.08(2) 0.03(3) -0.02(3)
C20 0.26(4) 0.15(4) 0.16(3) 0.03(3) 0.16(2) 0.03(3)
S2A 0.19(2) 0.109(11) 0.158(14) 0.024(10) 0.002(14) -0.028(14)
O6A 0.141(12) 0.066(9) 0.235(15) -0.001(10) 0.037(13) 0.020(9)
C19A 0.15(3) 0.06(2) 0.039(17) -0.027(16) 0.025(17) 0.011(19)
C20A 0.19(4) 0.15(5) 0.21(4) 0.13(3) 0.14(3) 0.10(4)

loop_
_atom_type_symbol
_atom_type_description
_atom_type_scat_dispersion_real
_atom_type_scat_dispersion_imag
_atom_type_scat_source
C C 0.0033 0.0016 'International Tables Vol C Tables 4.2.6.8 and 6.1.1.4'
H H 0.0000 0.0000 'International Tables Vol C Tables 4.2.6.8 and 6.1.1.4'
N N 0.0061 0.0033 'International Tables Vol C Tables 4.2.6.8 and 6.1.1.4'
O O 0.0106 0.0060 'International Tables Vol C Tables 4.2.6.8 and 6.1.1.4'
Mo Mo -1.6832 0.6857 'International Tables Vol C Tables 4.2.6.8 and 6.1.1.4'
S S 0.1246 0.1234 'International Tables Vol C Tables 4.2.6.8 and 6.1.1.4'

loop_
_geom_angle_atom_site_label_1
_geom_angle_atom_site_label_2
_geom_angle_atom_site_label_3
_geom_angle
_geom_angle_site_symmetry_1
_geom_angle_site_symmetry_3
O3 Mo1 O1 90.0(2) . .
O3 Mo1 Mo1 93.69(17) . 3_657
O1 Mo1 Mo1 92.56(16) . 3_657
O3 Mo1 N1 87.8(2) . .
O1 Mo1 N1 175.1(2) . .
Mo1 Mo1 N1 91.92(19) 3_657 .
O3 Mo1 N3 175.4(2) . .
O1 Mo1 N3 91.0(2) . .
Mo1 Mo1 N3 90.7(2) 3_657 .
N1 Mo1 N3 90.8(2) . .
O3 Mo1 O5 80.1(2) . .
O1 Mo1 O5 77.9(2) . .
Mo1 Mo1 O5 168.54(14) 3_657 .
N1 Mo1 O5 97.4(2) . .
N3 Mo1 O5 95.7(2) . .
C1 N1 C5 117.3(8) . .
C1 N1 Mo1 115.5(5) . .
C5 N1 Mo1 127.1(6) . .
C5 N2 C8 124.3(10) . .
C13 N3 C9 115.5(7) . .
C13 N3 Mo1 128.3(6) . .
C9 N3 Mo1 116.0(6) . .
C13 N4 C16 126.0(8) . .
C1 O1 Mo1 121.4(5) 3_657 .
C9 O3 Mo1 121.9(5) 3_657 .
O1 C1 N1 118.6(7) 3_657 .
O1 C1 C2 119.6(9) 3_657 .
N1 C1 C2 121.8(8) . .
C3 C2 C1 119.4(10) . .
C2 C3 C4 121.0(10) . .
C3 C4 C5 118.2(10) . .
C3 C4 C6 127.0(11) . .
C5 C4 C6 114.9(11) . .
N1 C5 N2 118.6(9) . .
N1 C5 C4 122.1(10) . .
N2 C5 C4 119.2(10) . .
C7 C6 C4 123.8(12) . .
C8 C7 C6 119.9(13) . .
O2 C8 C7 124.8(13) . .
O2 C8 N2 117.4(11) . .
C7 C8 N2 117.7(13) . .
O3 C9 N3 117.6(7) 3_657 .
O3 C9 C10 120.4(9) 3_657 .
N3 C9 C10 122.1(9) . .
C11 C10 C9 120.5(10) . .
C10 C11 C12 120.3(10) . .
C13 C12 C11 115.9(9) . .
C13 C12 C14 117.5(9) . .
C11 C12 C14 126.5(9) . .
N3 C13 N4 117.5(8) . .
N3 C13 C12 125.5(9) . .
N4 C13 C12 116.9(9) . .
C15 C14 C12 124.1(9) . .
C14 C15 C16 118.2(10) . .
O4 C16 N4 118.8(10) . .
O4 C16 C15 124.1(10) . .
N4 C16 C15 117.1(10) . .
O5 S1 C17 106.3(9) . .
O5 S1 C18 97.7(7) . .
C17 S1 C18 90.8(11) . .
O5 S1A C18A 101.4(10) . .
O5 S1A C17A 97.2(17) . .
C18A S1A C17A 96.6(18) . .
O6 S2 C20 101(2) . .
O6 S2 C19 102.7(18) . .
C20 S2 C19 89(2) . .
O6A S2A C19A 98.9(19) . .
O6A S2A C20A 89(3) . .
C19A S2A C20A 92(3) . .

loop_
_geom_bond_atom_site_label_1
_geom_bond_atom_site_label_2
_geom_bond_distance
_geom_bond_site_symmetry_2
Mo1 O3 2.084(5) .
Mo1 O1 2.095(5) .
Mo1 Mo1 2.1026(15) 3_657
Mo1 N1 2.184(7) .
Mo1 N3 2.203(6) .
Mo1 O5 2.535(6) .
N1 C1 1.360(10) .
N1 C5 1.369(10) .
N2 C5 1.380(11) .
N2 C8 1.410(12) .
N2 O5 2.775(10) .
N3 C13 1.347(10) .
N3 C9 1.377(10) .
N4 C13 1.394(10) .
N4 C16 1.398(11) .
N4 O5 2.778(9) .
O1 C1 1.283(9) 3_657
O2 C8 1.255(13) .
O3 C9 1.274(9) 3_657
O4 C16 1.235(11) .
O5 S1A 1.500(9) .
O5 S1 1.597(7) .
C1 O1 1.283(9) 3_657
C1 C2 1.431(11) .
C2 C3 1.319(12) .
C3 C4 1.401(13) .
C4 C5 1.404(12) .
C4 C6 1.466(15) .
C6 C7 1.370(16) .
C7 C8 1.357(16) .
C9 O3 1.274(9) 3_657
C9 C10 1.414(11) .
C10 C11 1.316(12) .
C11 C12 1.429(12) .
C12 C13 1.401(11) .
C12 C14 1.451(12) .
C14 C15 1.367(12) .
C15 C16 1.419(13) .
S1 C17 1.777(14) .
S1 C18 1.802(14) .
S1A C18A 1.781(16) .
S1A C17A 1.796(17) .
S2 O6 1.514(16) .
S2 C20 1.81(2) .
S2 C19 1.81(2) .
S2A O6A 1.520(19) .
S2A C19A 1.81(2) .
S2A C20A 1.81(2) .

loop_
_geom_torsion_atom_site_label_1
_geom_torsion_atom_site_label_2
_geom_torsion_atom_site_label_3
_geom_torsion_atom_site_label_4
_geom_torsion
_geom_torsion_site_symmetry_3
_geom_torsion_site_symmetry_4
N1 Mo1 Mo1 O1 1.9(2) 3_657 3_657
O3 Mo1 Mo1 N3 -1.2(2) 3_657 3_657
